data_2011027
loop_
_publ_author_name
'Hosomi, Hiroyuki'
'Ohba, Shigeru'
'Ito, Yoshikatsu'

_publ_section_title
;
 1,3-Propanediammonium bis(3'-nitro-<i>trans</i>-cinnamate) and
 <i>trans</i>-1,2-cyclohexanediammonium
 bis(3'-nitro-<i>trans</i>-cinnamate)
;
_journal_issue 6
_journal_name_full 'Acta Crystallographica Section C'
_journal_page_first e260
_journal_page_last e261
_journal_paper_doi 10.1107/S0108270100006120
_journal_volume 56
_journal_year 2000
_chemical_formula_iupac 'C6 H16 N2 2+, 2C9 H6 N1 O4 1-'
_chemical_formula_moiety 'C6 H16 N2 2+, 2C9 H6 N1 O4 1-'
_chemical_formula_sum 'C24 H28 N4 O8'
_chemical_formula_weight 500.51
_chemical_name_systematic
;
trans-cyclohexane-1,2-diammonium bis[(E)-3-(3-nitrophenyl)propenoate]
;
_space_group_IT_number 60
_symmetry_cell_setting orthorhombic
_symmetry_space_group_name_Hall '-P 2n 2ab'
_symmetry_space_group_name_H-M 'P b c n'
_cell_angle_alpha 90
_cell_angle_beta 90
_cell_angle_gamma 90
_cell_formula_units_Z 4
_cell_length_a 26.919(4)
_cell_length_b 7.572(3)
_cell_length_c 11.966(3)
_cell_measurement_reflns_used 25
_cell_measurement_temperature 298.0(10)
_cell_measurement_theta_max 14.6
_cell_measurement_theta_min 12.2
_cell_volume 2439.0(12)
_computing_cell_refinement 'MSC/AFC Diffractometer Control Software'
_computing_data_collection
;
MSC/AFC Diffractometer Control Software
(Molecular Structure Corporation, 1993)
;
_computing_data_reduction 'TEXSAN (Molecular Structure Corporation, 1999)'
_computing_publication_material TEXSAN
_computing_structure_refinement TEXSAN
_computing_structure_solution 'SIR92 (Altomare et al., 1994)'
_diffrn_measurement_device_type 'Rigaku AFC-7R'
_diffrn_measurement_method \w
_diffrn_radiation_type MoK\a
_diffrn_radiation_wavelength .71073
_diffrn_reflns_av_R_equivalents .018
_diffrn_reflns_limit_h_max 35
_diffrn_reflns_limit_h_min 0
_diffrn_reflns_limit_k_max 3
_diffrn_reflns_limit_k_min -10
_diffrn_reflns_limit_l_max 16
_diffrn_reflns_limit_l_min 0
_diffrn_reflns_number 2942
_diffrn_reflns_theta_max 27.5
_diffrn_reflns_theta_min 2.5
_diffrn_standards_decay_% .7
_diffrn_standards_interval_count 150
_diffrn_standards_number 3
_exptl_absorpt_coefficient_mu .103
_exptl_absorpt_correction_type none
_exptl_crystal_colour colourless
_exptl_crystal_density_diffrn 1.363
_exptl_crystal_density_method 'not measured'
_exptl_crystal_description prism
_exptl_crystal_size_max .7
_exptl_crystal_size_mid .3
_exptl_crystal_size_min .3
_refine_diff_density_max .44
_refine_diff_density_min -.28
_refine_ls_goodness_of_fit_ref 1.77
_refine_ls_hydrogen_treatment mixed
_refine_ls_number_parameters 183
_refine_ls_number_reflns 2798
_refine_ls_R_factor_gt .074
_refine_ls_shift/su_max .001
_refine_ls_structure_factor_coef Fsqd
_refine_ls_weighting_details 'w = 1/[\s^2^(Fo^2^) + (0.05P)^2^] where P = (Fo^2^+2Fc^2^)/3'
_refine_ls_weighting_scheme calc
_refine_ls_wR_factor_ref .190
_reflns_number_gt 1507
_reflns_number_total 2798
_reflns_threshold_expression I>2\s(I)
_cod_data_source_file qa0234.cif
_cod_data_source_block II
_cod_original_cell_volume 2439.1(10)
_cod_original_formula_sum 'C24 H28 N4 O8 '
_cod_database_code 2011027
_cod_database_fobs_code 2011027

loop_
_symmetry_equiv_pos_as_xyz
x,y,z
1/2-x,1/2-y,1/2+z
1/2+x,1/2-y,-z
-x,y,1/2-z
-x,-y,-z
1/2+x,1/2+y,1/2-z
1/2-x,1/2+y,z
x,-y,1/2+z

loop_
_atom_site_label
_atom_site_fract_x
_atom_site_fract_y
_atom_site_fract_z
_atom_site_U_iso_or_equiv
_atom_site_adp_type
_atom_site_calc_flag
_atom_site_refinement_flags
_atom_site_occupancy
_atom_site_disorder_assembly
_atom_site_disorder_group
_atom_site_type_symbol
O1 .10530(6) .0501(4) .2810(2) .0859(8) Uani d . 1.000 . . O
O2 .05685(6) .1001(3) .4259(2) .0607(5) Uani d . 1.000 . . O
O3 .36440(10) .1033(6) .3552(3) .165(2) Uani d . 1.000 . . O
O4 .40302(8) .1785(4) .5033(3) .1210(10) Uani d . 1.000 . . O
N5 .36570(10) .1378(4) .4536(3) .0903(9) Uani d . 1.000 . . N
N6 .02920(10) .0621(3) .6489(2) .0472(6) Uani d . 1.000 . . N
C7 .09833(9) .0852(4) .3803(3) .0540(7) Uani d . 1.000 . . C
C8 .13970(10) .1127(5) .4635(3) .0550(10) Uani d P .768(9) . A C
C8* .1564(5) .100(2) .4100(10) .05422(5) Uiso d P .232(9) . B C
C9 .18670(10) .0853(5) .4349(2) .0530(10) Uani d P .768(9) . A C
C9* .1695(5) .118(2) .5084(9) .06496(6) Uiso d P .232(9) . B C
C10 .23050(10) .1130(4) .5083(3) .0668(8) Uani d . 1.000 . . C
C11 .27500(10) .1120(4) .4557(2) .0724(9) Uani d . 1.000 . . C
C12 .31802(9) .1371(4) .5157(3) .0626(8) Uani d . 1.000 . . C
C13 .31886(9) .1628(4) .6286(3) .0677(9) Uani d . 1.000 . . C
C14 .27310(10) .1626(5) .6848(2) .0773(9) Uani d . 1.000 . . C
C15 .22908(9) .1375(4) .6228(3) .0747(9) Uani d . 1.000 . . C
C16 .00690(10) .2262(4) .6912(2) .0638(8) Uani d . 1.000 . . C
C17 .03225(9) .3881(4) .6521(2) .0620(7) Uani d . 1.000 . . C
C18 .00920(10) .5554(4) .6927(3) .0930(10) Uani d . 1.000 . . C
H6A .0530(10) .004(5) .694(3) .10270(10) Uiso d . 1.000 . . H
H6B .0416(10) .080(4) .580(3) .06420(10) Uiso d . 1.000 . . H
H6C .0093(10) -.005(4) .643(2) .04900(10) Uiso d . 1.000 . . H
H8 .1319 .1507 .5379 .0655 Uiso calc P .768(9) . A H
H8* .1810 .0941 .3517 .0662 Uiso calc P .232(9) . B H
H9 .1930 .0438 .3604 .0637 Uiso calc P .768(9) . A H
H9* .1481 .1326 .5721 .0773 Uiso calc P .232(9) . B H
H11 .2766 .0941 .3763 .0867 Uiso calc . 1.000 . . H
H13 .3495 .1801 .6679 .0812 Uiso calc . 1.000 . . H
H14 .2718 .1792 .7642 .0928 Uiso calc . 1.000 . . H
H15 .1977 .1374 .6605 .0898 Uiso calc . 1.000 . . H
H16 -.0251 .2307 .6534 .0760 Uiso calc . 1.000 . . H
H17A .0318 .3893 .5719 .0743 Uiso calc . 1.000 . . H
H17B .0659 .3838 .6780 .0743 Uiso calc . 1.000 . . H
H18A .0338 .6465 .6873 .1115 Uiso calc . 1.000 . . H
H18B -.0182 .5823 .6446 .1115 Uiso calc . 1.000 . . H

loop_
_atom_site_aniso_label
_atom_site_aniso_U_11
_atom_site_aniso_U_22
_atom_site_aniso_U_33
_atom_site_aniso_U_12
_atom_site_aniso_U_13
_atom_site_aniso_U_23
O1 .0480(10) .142(2) .0680(10) -.0290(10) .0088(10) -.0180(10)
O2 .0530(10) .0750(10) .0550(10) -.0056(10) .0026(8) -.0040(10)
O3 .132(3) .237(5) .125(3) -.041(3) .045(2) -.025(3)
O4 .0490(10) .162(3) .151(3) .000(2) -.001(2) .049(2)
N5 .072(2) .092(2) .107(3) .001(2) .009(2) .019(2)
N6 .0470(10) .0510(10) .0440(10) .0000(10) .0050(10) .0000(10)
C7 .0430(10) .055(2) .064(2) -.0070(10) -.0140(10) -.0010(10)
C8 .036(2) .081(3) .046(2) -.001(2) -.004(2) -.009(2)
C9 .038(2) .074(3) .047(2) -.005(2) -.0020(10) -.002(2)
C10 .058(2) .060(2) .082(2) -.0080(10) -.024(2) .015(2)
C11 .058(2) .083(2) .077(2) -.012(2) -.014(2) .012(2)
C12 .0450(10) .062(2) .081(2) -.0030(10) -.0070(10) .015(2)
C13 .047(2) .075(2) .081(2) -.0090(10) -.0230(10) .012(2)
C14 .068(2) .090(3) .074(2) -.005(2) -.005(2) -.001(2)
C15 .0390(10) .071(2) .115(3) -.0050(10) .006(2) .010(2)
C16 .082(2) .045(2) .065(2) .0030(10) .020(2) .0040(10)
C17 .071(2) .051(2) .065(2) -.0030(10) .0060(10) .0060(10)
C18 .122(3) .049(2) .107(3) -.003(2) .024(2) .012(2)

loop_
_atom_type_symbol
_atom_type_description
_atom_type_scat_dispersion_real
_atom_type_scat_dispersion_imag
_atom_type_scat_source
C C .003 .002
;International Tables for Crystallography
(1992, Vol. C)
;
H H .000 .000
;International Tables for Crystallography
(1992, Vol. C)
;
N N .006 .003
;International Tables for Crystallography
(1992, Vol. C)
;
O O .011 .006
;International Tables for Crystallography
(1992, Vol. C)
;

loop_
_geom_angle_atom_site_label_1
_geom_angle_atom_site_label_2
_geom_angle_atom_site_label_3
_geom_angle_site_symmetry_1
_geom_angle_site_symmetry_3
_geom_angle
_geom_angle_publ_flag
O3 N5 O4 . . 124.1(3) yes
O3 N5 C12 . . 117.6(3) no
O4 N5 C12 . . 118.2(3) no
C16 N6 H6A . . 118(2) no
C16 N6 H6B . . 110(2) no
C16 N6 H6C . . 109(2) no
H6A N6 H6B . . 110(3) no
H6A N6 H6C . . 104(3) no
H6B N6 H6C . . 106(3) no
O1 C7 O2 . . 125.3(2) yes
O1 C7 C8 . . 123.6(2) no
O1 C7 C8* . . 94.7(5) no
O2 C7 C8 . . 111.1(3) no
O2 C7 C8* . . 140.1(5) no
C7 C8 C9 . . 120.8(3) no
C7 C8 H8 . . 120 no
C9 C8 H8 . . 120 no
C7 C8* C9* . . 119.8(11) no
C7 C8* H8* . . 120 no
C9* C8* H8* . . 120 no
C8 C9 C10 . . 125.6(3) no
C8 C9 H9 . . 117 no
C10 C9 H9 . . 117 no
C8* C9* C10 . . 106.3(10) no
C8* C9* H9* . . 127 no
C10 C9* H9* . . 127 no
C9 C10 C11 . . 115.2(3) no
C9 C10 C15 . . 125.7(3) no
C9* C10 C11 . . 152.3(5) no
C9* C10 C15 . . 88.2(4) no
C11 C10 C15 . . 119.0(3) no
C10 C11 C12 . . 120.1(3) no
C10 C11 H11 . . 120 no
C12 C11 H11 . . 120 no
N5 C12 C11 . . 117.8(3) no
N5 C12 C13 . . 118.8(3) no
C11 C12 C13 . . 123.4(2) no
C12 C13 C14 . . 117.4(2) no
C12 C13 H13 . . 121 no
C14 C13 H13 . . 121 no
C13 C14 C15 . . 119.0(3) no
C13 C14 H14 . . 121 no
C15 C14 H14 . . 121 no
C10 C15 C14 . . 121.1(3) no
C10 C15 H15 . . 119 no
C14 C15 H15 . . 120 no
N6 C16 C16 . 4_556 115.9(2) no
N6 C16 C17 . . 113.7(2) no
N6 C16 H16 . . 103 no
C16 C16 C17 4_556 . 115.0(2) no
C16 C16 H16 4_556 . 103 no
C17 C16 H16 . . 103 no
C16 C17 C18 . . 114.1(2) no
C16 C17 H17A . . 109 no
C16 C17 H17B . . 108 no
C18 C17 H17A . . 108 no
C18 C17 H17B . . 109 no
H17A C17 H17B . . 110 no
C17 C18 C18 . 4_556 116.6(2) no
C17 C18 H18A . . 108 no
C17 C18 H18B . . 108 no
C18 C18 H18A 4_556 . 107 no
C18 C18 H18B 4_556 . 108 no
H18A C18 H18B . . 110 no

loop_
_geom_bond_atom_site_label_1
_geom_bond_atom_site_label_2
_geom_bond_site_symmetry_1
_geom_bond_site_symmetry_2
_geom_bond_distance
_geom_bond_publ_flag
O1 C7 . . 1.233(4) yes
O2 C7 . . 1.248(3) yes
O3 N5 . . 1.207(6) yes
O4 N5 . . 1.207(4) yes
N5 C12 . . 1.484(4) no
N6 C16 . . 1.470(4) yes
N6 H6A . . .95(3) no
N6 H6B . . .90(3) no
N6 H6C . . .74(3) no
C7 C8 . . 1.508(4) no
C7 C8* . . 1.608(13) no
C8 C9 . . 1.329(5) no
C8 H8 . . .96 no
C8* C9* . . 1.234(16) no
C8* H8* . . .97 no
C9 C10 . . 1.484(5) no
C9 H9 . . .96 no
C9* C10 . . 1.642(13) no
C9* H9* . . .96 no
C10 C11 . . 1.354(4) no
C10 C15 . . 1.382(5) no
C11 C12 . . 1.376(4) no
C11 H11 . . .96 no
C12 C13 . . 1.365(5) no
C13 C14 . . 1.403(4) no
C13 H13 . . .96 no
C14 C15 . . 1.412(4) no
C14 H14 . . .96 no
C15 H15 . . .96 no
C16 C16 . 4_556 1.455(5) no
C16 C17 . . 1.480(4) no
C16 H16 . . .97 no
C17 C18 . . 1.492(4) no
C17 H17A . . .96 no
C17 H17B . . .96 no
C18 C18 . 4_556 1.458(7) no
C18 H18A . . .96 no
C18 H18B . . .96 no

loop_
_geom_hbond_atom_site_label_D
_geom_hbond_atom_site_label_H
_geom_hbond_atom_site_label_A
_geom_hbond_site_symmetry_A
_geom_hbond_distance_DH
_geom_hbond_distance_HA
_geom_hbond_distance_DA
_geom_hbond_angle_DHA
N6 H6A O1 8_555 .95(3) 1.80(3) 2.723(3) 166(3)
N6 H6B O2 . .90(3) 1.89(3) 2.786(3) 170(2)
N6 H6C O2 5_556 .74(3) 2.09(3) 2.771(3) 153(3)
